data_4003623
loop_
_publ_author_name
'Stolte, Matthias'
'Schembri, Tim'
'S\"u\&s, Jasmin'
'Schmidt, David'
'Krause, Ana-Maria'
'Vysotsky, Myroslav O.'
'W\"urthner, Frank'

_publ_section_title
;
 1-Mono- and 1,7-Disubstituted Perylene Bisimide Dyes with Voluminous
 Groups at Bay Positions: In Search for Highly Effective Solid-State
 Fluorescence Materials
;
_journal_name_full 'Chemistry of Materials'
_journal_paper_doi 10.1021/acs.chemmater.0c02115
_journal_year 2020
_chemical_formula_moiety 'C108 H110 N2 O6, 3 (C H2 Cl2)'
_chemical_formula_sum 'C111 H116 Cl6 N2 O6'
_chemical_formula_weight 1786.75
_space_group_crystal_system monoclinic
_space_group_IT_number 14
_space_group_name_Hall '-P 2yn'
_space_group_name_H-M_alt 'P 1 21/n 1'
_atom_sites_solution_hydrogens geom
_audit_creation_method SHELXL-2014/7
_cell_angle_alpha 90
_cell_angle_beta 111.624(2)
_cell_angle_gamma 90
_cell_formula_units_Z 2
_cell_length_a 13.9195(4)
_cell_length_b 22.9952(7)
_cell_length_c 15.6794(5)
_cell_measurement_reflns_used 9937
_cell_measurement_temperature 100(2)
_cell_measurement_theta_max 72.10
_cell_measurement_theta_min 3.59
_cell_volume 4665.5(3)
_computing_cell_refinement 'Bruker SAINT'
_computing_data_collection 'Bruker APEX2'
_computing_data_reduction 'Bruker SAINT'
_computing_molecular_graphics 'Bruker SHELXTL'
_computing_publication_material 'Bruker SHELXTL'
_computing_structure_refinement 'SHELXL-2014/7 (Sheldrick, 2014)'
_computing_structure_solution 'SHELXS-97 (Sheldrick 2008)'
_diffrn_ambient_temperature 100(2)
_diffrn_measured_fraction_theta_full 0.998
_diffrn_measured_fraction_theta_max 0.989
_diffrn_measurement_device_type Bruker-Kappa-D8Quest_Photon100
_diffrn_measurement_method omega_and_phi_scan
_diffrn_radiation_type CuK\a
_diffrn_radiation_wavelength 1.54178
_diffrn_reflns_av_R_equivalents 0.0639
_diffrn_reflns_av_unetI/netI 0.0550
_diffrn_reflns_Laue_measured_fraction_full 0.998
_diffrn_reflns_Laue_measured_fraction_max 0.989
_diffrn_reflns_limit_h_max 17
_diffrn_reflns_limit_h_min -14
_diffrn_reflns_limit_k_max 28
_diffrn_reflns_limit_k_min -27
_diffrn_reflns_limit_l_max 19
_diffrn_reflns_limit_l_min -19
_diffrn_reflns_number 34238
_diffrn_reflns_point_group_measured_fraction_full 0.998
_diffrn_reflns_point_group_measured_fraction_max 0.989
_diffrn_reflns_theta_full 67.679
_diffrn_reflns_theta_max 72.188
_diffrn_reflns_theta_min 3.590
_diffrn_source Cu/K(alpha)_ImuS_Microsource
_exptl_absorpt_coefficient_mu 2.129
_exptl_absorpt_correction_T_max 0.7536
_exptl_absorpt_correction_T_min 0.6284
_exptl_absorpt_correction_type multi-scan
_exptl_absorpt_process_details Bruker-SADABS
_exptl_crystal_colour orange
_exptl_crystal_density_diffrn 1.272
_exptl_crystal_description block
_exptl_crystal_F_000 1892
_exptl_crystal_size_max 0.13
_exptl_crystal_size_mid 0.10
_exptl_crystal_size_min 0.06
_refine_diff_density_max 1.106
_refine_diff_density_min -1.266
_refine_diff_density_rms 0.093
_refine_ls_extinction_method none
_refine_ls_goodness_of_fit_ref 1.043
_refine_ls_hydrogen_treatment constr
_refine_ls_matrix_type full
_refine_ls_number_parameters 586
_refine_ls_number_reflns 9106
_refine_ls_number_restraints 3
_refine_ls_restrained_S_all 1.044
_refine_ls_R_factor_all 0.1150
_refine_ls_R_factor_gt 0.0831
_refine_ls_shift/su_max 0.001
_refine_ls_shift/su_mean 0.000
_refine_ls_structure_factor_coef Fsqd
_refine_ls_weighting_details 'w=1/[\s^2^(Fo^2^)+(0.1224P)^2^+10.3306P] where P=(Fo^2^+2Fc^2^)/3'
_refine_ls_weighting_scheme calc
_refine_ls_wR_factor_gt 0.2222
_refine_ls_wR_factor_ref 0.2442
_reflns_Friedel_coverage 0.000
_reflns_number_gt 6482
_reflns_number_total 9106
_reflns_threshold_expression 'I > 2\s(I)'
_cod_data_source_file cm0c02115_si_006.cif
_cod_data_source_block 294_JSBA07_fertig_a
_cod_original_sg_symbol_H-M 'P 21/n'
_cod_database_code 4003623
_shelx_shelxl_version_number 2014/7
_shelx_space_group_comment
;
The symmetry employed for this shelxl refinement is uniquely defined
by the following loop, which should always be used as a source of
symmetry information in preference to the above space-group names.
They are only intended as comments.
;

loop_
_space_group_symop_operation_xyz
'x, y, z'
'-x+1/2, y+1/2, -z+1/2'
'-x, -y, -z'
'x-1/2, -y-1/2, z-1/2'

loop_
_atom_site_label
_atom_site_type_symbol
_atom_site_fract_x
_atom_site_fract_y
_atom_site_fract_z
_atom_site_U_iso_or_equiv
_atom_site_adp_type
_atom_site_occupancy
_atom_site_site_symmetry_order
_atom_site_calc_flag
_atom_site_refinement_flags_posn
_atom_site_refinement_flags_adp
_atom_site_refinement_flags_occupancy
_atom_site_disorder_assembly
_atom_site_disorder_group
O1 O 0.5845(2) 0.38044(13) 0.9270(2) 0.0421(8) Uani 1 1 d . . . . .
O2 O 0.54816(19) 0.54773(13) 0.7652(2) 0.0339(7) Uani 1 1 d . . . . .
O3 O 0.90211(17) 0.62772(10) 0.84064(15) 0.0163(5) Uani 1 1 d . . . . .
N1 N 0.5624(2) 0.46758(14) 0.8540(2) 0.0231(7) Uani 1 1 d . . . . .
C1 C 0.6232(3) 0.42380(16) 0.9096(3) 0.0245(8) Uani 1 1 d . . . . .
C2 C 0.7368(3) 0.43272(16) 0.9464(2) 0.0214(7) Uani 1 1 d . . . . .
C3 C 0.7991(3) 0.39091(16) 1.0015(3) 0.0261(8) Uani 1 1 d . . . . .
H3 H 0.7693 0.3568 1.0155 0.031 Uiso 1 1 calc R U . . .
C4 C 0.9058(3) 0.39813(16) 1.0370(3) 0.0244(8) Uani 1 1 d . . . . .
H4 H 0.9475 0.3677 1.0729 0.029 Uiso 1 1 calc R U . . .
C5 C 0.9540(3) 0.44816(14) 1.0220(2) 0.0166(7) Uani 1 1 d . . . . .
C7 C 0.9337(3) 0.54307(14) 0.9380(2) 0.0160(7) Uani 1 1 d . . . . .
C8 C 0.8643(3) 0.58028(14) 0.8723(2) 0.0147(6) Uani 1 1 d . . . . .
C9 C 0.7578(3) 0.57118(15) 0.8371(2) 0.0180(7) Uani 1 1 d . . . . .
H9 H 0.7137 0.5981 0.7947 0.022 Uiso 1 1 calc R U . . .
C10 C 0.7163(3) 0.52352(15) 0.8634(2) 0.0189(7) Uani 1 1 d . . . . .
C11 C 0.6033(3) 0.51493(16) 0.8230(2) 0.0222(8) Uani 1 1 d . . . . .
C12 C 0.7817(3) 0.48325(15) 0.9250(2) 0.0173(7) Uani 1 1 d . . . . .
C13 C 0.8904(3) 0.49234(14) 0.9628(2) 0.0159(7) Uani 1 1 d . . . . .
C21 C 0.4474(3) 0.46068(17) 0.8217(3) 0.0244(8) Uani 1 1 d . . . . .
H21 H 0.4350 0.4262 0.8550 0.029 Uiso 1 1 calc R U . . .
C22 C 0.3980(3) 0.51224(18) 0.8508(3) 0.0299(9) Uani 1 1 d . . . . .
H22A H 0.4115 0.5483 0.8225 0.036 Uiso 1 1 calc R U . . .
H22B H 0.4288 0.5167 0.9183 0.036 Uiso 1 1 calc R U . . .
C23 C 0.2815(3) 0.5028(2) 0.8208(3) 0.0339(9) Uani 1 1 d . . . . .
H23A H 0.2681 0.4690 0.8539 0.041 Uiso 1 1 calc R U . . .
H23B H 0.2494 0.5375 0.8367 0.041 Uiso 1 1 calc R U . . .
C24 C 0.2330(3) 0.4921(2) 0.7175(3) 0.0339(9) Uani 1 1 d . . . . .
H24A H 0.1579 0.4853 0.6996 0.041 Uiso 1 1 calc R U . . .
H24B H 0.2426 0.5269 0.6843 0.041 Uiso 1 1 calc R U . . .
C25 C 0.2819(3) 0.4400(2) 0.6908(3) 0.0363(10) Uani 1 1 d . . . . .
H25A H 0.2510 0.4349 0.6234 0.044 Uiso 1 1 calc R U . . .
H25B H 0.2662 0.4047 0.7194 0.044 Uiso 1 1 calc R U . . .
C26 C 0.3992(3) 0.44599(19) 0.7202(3) 0.0313(9) Uani 1 1 d . . . . .
H26A H 0.4286 0.4091 0.7082 0.038 Uiso 1 1 calc R U . . .
H26B H 0.4153 0.4771 0.6838 0.038 Uiso 1 1 calc R U . . .
C31 C 0.8512(2) 0.64558(14) 0.7497(2) 0.0158(7) Uani 1 1 d . . . . .
C32 C 0.8239(2) 0.70437(14) 0.7344(2) 0.0159(7) Uani 1 1 d . . . . .
C33 C 0.7835(3) 0.72336(15) 0.6434(2) 0.0188(7) Uani 1 1 d . . . . .
H33 H 0.7641 0.7630 0.6313 0.023 Uiso 1 1 calc R U . . .
C34 C 0.7707(3) 0.68627(15) 0.5703(2) 0.0182(7) Uani 1 1 d . . . . .
C35 C 0.7976(3) 0.62796(15) 0.5882(2) 0.0195(7) Uani 1 1 d . . . . .
H35 H 0.7877 0.6021 0.5385 0.023 Uiso 1 1 calc R U . . .
C36 C 0.8388(3) 0.60679(14) 0.6779(2) 0.0175(7) Uani 1 1 d . . . . .
C41 C 0.8466(3) 0.74682(14) 0.8117(2) 0.0177(7) Uani 1 1 d . . . . .
C42 C 0.8919(3) 0.79999(15) 0.8053(2) 0.0202(7) Uani 1 1 d . . . . .
H42 H 0.9046 0.8091 0.7513 0.024 Uiso 1 1 calc R U . . .
C43 C 0.9187(3) 0.83978(15) 0.8771(2) 0.0224(7) Uani 1 1 d . . . . .
H43 H 0.9495 0.8756 0.8712 0.027 Uiso 1 1 calc R U . . .
C44 C 0.9014(3) 0.82828(15) 0.9571(2) 0.0195(7) Uani 1 1 d . . . . .
C45 C 0.8522(3) 0.77556(15) 0.9608(2) 0.0210(7) Uani 1 1 d . . . . .
H45 H 0.8366 0.7669 1.0136 0.025 Uiso 1 1 calc R U . . .
C46 C 0.8257(3) 0.73593(15) 0.8896(2) 0.0199(7) Uani 1 1 d . . . . .
H46 H 0.7926 0.7006 0.8944 0.024 Uiso 1 1 calc R U . . .
C47 C 0.9383(3) 0.86878(16) 1.0412(2) 0.0233(8) Uani 1 1 d . . . . .
C48 C 0.9917(4) 0.92328(18) 1.0245(3) 0.0345(10) Uani 1 1 d . . . . .
H48A H 1.0527 0.9120 1.0113 0.052 Uiso 1 1 calc R U . . .
H48B H 1.0129 0.9479 1.0793 0.052 Uiso 1 1 calc R U . . .
H48C H 0.9437 0.9448 0.9722 0.052 Uiso 1 1 calc R U . . .
C49 C 0.8465(3) 0.88814(18) 1.0664(3) 0.0307(9) Uani 1 1 d . . . . .
H49A H 0.7972 0.9098 1.0150 0.046 Uiso 1 1 calc R U . . .
H49B H 0.8714 0.9131 1.1208 0.046 Uiso 1 1 calc R U . . .
H49C H 0.8124 0.8538 1.0793 0.046 Uiso 1 1 calc R U . . .
C50 C 1.0157(3) 0.83477(18) 1.1219(3) 0.0350(10) Uani 1 1 d . . . . .
H50A H 0.9817 0.8003 1.1345 0.052 Uiso 1 1 calc R U . . .
H50B H 1.0399 0.8596 1.1765 0.052 Uiso 1 1 calc R U . . .
H50C H 1.0747 0.8227 1.1062 0.052 Uiso 1 1 calc R U . . .
C51 C 0.7363(3) 0.70956(14) 0.4734(2) 0.0202(7) Uani 1 1 d . . . . .
C52 C 0.6508(3) 0.74369(16) 0.4367(2) 0.0219(7) Uani 1 1 d . . . . .
H52 H 0.6096 0.7525 0.4717 0.026 Uiso 1 1 calc R U . . .
C53 C 0.6237(3) 0.76571(15) 0.3484(2) 0.0226(7) Uani 1 1 d . . . . .
H53 H 0.5633 0.7890 0.3237 0.027 Uiso 1 1 calc R U . . .
C54 C 0.6825(3) 0.75462(15) 0.2950(2) 0.0208(7) Uani 1 1 d . . . . .
C55 C 0.7701(3) 0.71971(17) 0.3342(3) 0.0270(8) Uani 1 1 d . . . . .
H55 H 0.8124 0.7115 0.3000 0.032 Uiso 1 1 calc R U . . .
C56 C 0.7964(3) 0.69699(17) 0.4213(2) 0.0264(8) Uani 1 1 d . . . . .
H56 H 0.8555 0.6727 0.4460 0.032 Uiso 1 1 calc R U . . .
C57 C 0.6527(3) 0.78178(17) 0.1997(2) 0.0267(8) Uani 1 1 d . . . . .
C58 C 0.5394(3) 0.7701(2) 0.1431(3) 0.0415(11) Uani 1 1 d . . . . .
H58A H 0.5212 0.7879 0.0824 0.062 Uiso 1 1 calc R U . . .
H58B H 0.4963 0.7868 0.1742 0.062 Uiso 1 1 calc R U . . .
H58C H 0.5277 0.7280 0.1363 0.062 Uiso 1 1 calc R U . . .
C59 C 0.7173(3) 0.75774(18) 0.1473(3) 0.0297(9) Uani 1 1 d . . . . .
H59A H 0.6946 0.7755 0.0862 0.045 Uiso 1 1 calc R U . . .
H59B H 0.7084 0.7155 0.1412 0.045 Uiso 1 1 calc R U . . .
H59C H 0.7904 0.7669 0.1808 0.045 Uiso 1 1 calc R U . . .
C60 C 0.6715(4) 0.84778(19) 0.2117(3) 0.0416(11) Uani 1 1 d . . . . .
H60A H 0.6565 0.8658 0.1515 0.062 Uiso 1 1 calc R U . . .
H60B H 0.7438 0.8550 0.2506 0.062 Uiso 1 1 calc R U . . .
H60C H 0.6262 0.8645 0.2406 0.062 Uiso 1 1 calc R U . . .
C61 C 0.8714(3) 0.54426(15) 0.6947(2) 0.0186(7) Uani 1 1 d . . . . .
C62 C 0.9717(3) 0.52967(15) 0.7471(2) 0.0204(7) Uani 1 1 d . . . . .
H62 H 1.0222 0.5594 0.7688 0.024 Uiso 1 1 calc R U . . .
C63 C 1.0003(3) 0.47206(15) 0.7686(3) 0.0223(7) Uani 1 1 d . . . . .
H63 H 1.0699 0.4631 0.8055 0.027 Uiso 1 1 calc R U . . .
C64 C 0.9289(3) 0.42732(15) 0.7370(3) 0.0218(7) Uani 1 1 d . . . . .
C65 C 0.8279(3) 0.44237(16) 0.6830(3) 0.0257(8) Uani 1 1 d . . . . .
H65 H 0.7779 0.4125 0.6596 0.031 Uiso 1 1 calc R U . . .
C66 C 0.7984(3) 0.49991(15) 0.6624(2) 0.0237(8) Uani 1 1 d . . . . .
H66 H 0.7286 0.5091 0.6265 0.028 Uiso 1 1 calc R U . . .
C67 C 0.9584(3) 0.36309(16) 0.7593(3) 0.0307(9) Uani 1 1 d . . . . .
C68 C 0.9441(5) 0.3315(2) 0.6682(4) 0.0631(16) Uani 1 1 d . . . . .
H68A H 0.8706 0.3311 0.6290 0.095 Uiso 1 1 calc R U . . .
H68B H 0.9692 0.2914 0.6813 0.095 Uiso 1 1 calc R U . . .
H68C H 0.9833 0.3518 0.6367 0.095 Uiso 1 1 calc R U . . .
C69 C 1.0697(4) 0.3556(2) 0.8259(4) 0.0492(13) Uani 1 1 d . . . . .
H69A H 1.0853 0.3140 0.8368 0.074 Uiso 1 1 calc R U . . .
H69B H 1.0786 0.3748 0.8841 0.074 Uiso 1 1 calc R U . . .
H69C H 1.1168 0.3730 0.7996 0.074 Uiso 1 1 calc R U . . .
C70 C 0.8867(4) 0.33589(19) 0.8018(4) 0.0462(12) Uani 1 1 d . . . . .
H70A H 0.8151 0.3387 0.7585 0.069 Uiso 1 1 calc R U . . .
H70B H 0.8938 0.3566 0.8584 0.069 Uiso 1 1 calc R U . . .
H70C H 0.9051 0.2949 0.8158 0.069 Uiso 1 1 calc R U . . .
Cl1 Cl 0.36394(12) 0.37560(7) 1.00603(10) 0.0688(4) Uani 1 1 d D . . . .
C71 C 0.4724(5) 0.3282(3) 1.0538(4) 0.0672(16) Uani 1 1 d D . . . .
H71A H 0.4513 0.2882 1.0315 0.081 Uiso 1 1 calc R U . . .
H71B H 0.5274 0.3403 1.0318 0.081 Uiso 1 1 calc R U . . .
Cl2 Cl 0.52095(16) 0.32787(7) 1.17067(11) 0.0790(5) Uani 1 1 d D . . . .
Cl4 Cl 0.9992(8) 0.5568(4) 0.4907(5) 0.086(3) Uani 0.5 1 d D . P A -1
C72 C 0.9496(7) 0.4897(4) 0.5170(6) 0.038(2) Uani 0.5 1 d D . P A -1
H72A H 0.9629 0.4877 0.5835 0.046 Uiso 0.5 1 calc R U P A -1
H72B H 0.8741 0.4875 0.4829 0.046 Uiso 0.5 1 calc R U P A -1
Cl3 Cl 1.0089(6) 0.4340(3) 0.4868(4) 0.0489(11) Uani 0.5 1 d D . P A -1

loop_
_atom_site_aniso_label
_atom_site_aniso_U_11
_atom_site_aniso_U_22
_atom_site_aniso_U_33
_atom_site_aniso_U_23
_atom_site_aniso_U_13
_atom_site_aniso_U_12
O1 0.0166(14) 0.0357(17) 0.067(2) 0.0227(15) 0.0072(14) -0.0049(12)
O2 0.0147(13) 0.0399(16) 0.0407(16) 0.0205(13) 0.0028(12) 0.0026(12)
O3 0.0151(11) 0.0153(11) 0.0160(11) 0.0037(8) 0.0029(9) 0.0008(9)
N1 0.0111(14) 0.0276(16) 0.0288(16) 0.0051(12) 0.0053(12) -0.0004(12)
C1 0.0151(18) 0.0231(19) 0.034(2) 0.0046(15) 0.0071(15) -0.0005(14)
C2 0.0127(17) 0.0236(18) 0.0260(18) 0.0033(14) 0.0051(14) -0.0005(14)
C3 0.0164(18) 0.0216(18) 0.036(2) 0.0106(15) 0.0045(15) -0.0046(14)
C4 0.0160(17) 0.0213(18) 0.0302(19) 0.0083(14) 0.0019(14) -0.0005(14)
C5 0.0137(16) 0.0174(16) 0.0177(15) 0.0025(12) 0.0045(13) -0.0007(13)
C7 0.0139(16) 0.0172(16) 0.0164(15) 0.0007(12) 0.0049(13) 0.0011(13)
C8 0.0141(16) 0.0141(15) 0.0166(15) 0.0021(12) 0.0066(13) 0.0019(12)
C9 0.0159(17) 0.0196(16) 0.0172(16) 0.0043(12) 0.0045(13) 0.0053(13)
C10 0.0115(16) 0.0256(18) 0.0195(16) 0.0012(13) 0.0056(13) 0.0013(13)
C11 0.0151(17) 0.0274(19) 0.0227(17) 0.0062(14) 0.0055(14) 0.0018(14)
C12 0.0134(16) 0.0194(17) 0.0186(15) -0.0005(12) 0.0055(13) -0.0016(13)
C13 0.0139(16) 0.0174(16) 0.0156(15) 0.0005(12) 0.0045(12) 0.0002(13)
C21 0.0097(17) 0.030(2) 0.0295(19) 0.0030(15) 0.0030(14) 0.0005(14)
C22 0.0216(19) 0.038(2) 0.0267(19) -0.0011(16) 0.0054(15) -0.0009(17)
C23 0.021(2) 0.046(3) 0.035(2) 0.0017(18) 0.0101(17) 0.0028(18)
C24 0.0151(18) 0.052(3) 0.032(2) 0.0026(18) 0.0056(16) 0.0022(18)
C25 0.021(2) 0.045(3) 0.036(2) -0.0096(18) 0.0019(17) -0.0079(18)
C26 0.0187(19) 0.039(2) 0.036(2) -0.0105(17) 0.0093(16) -0.0010(17)
C31 0.0120(16) 0.0190(16) 0.0154(15) 0.0037(12) 0.0038(12) -0.0007(13)
C32 0.0110(15) 0.0180(16) 0.0193(16) 0.0009(12) 0.0062(12) -0.0006(12)
C33 0.0187(17) 0.0155(16) 0.0219(17) 0.0033(13) 0.0071(13) 0.0035(13)
C34 0.0150(16) 0.0213(17) 0.0176(16) 0.0028(13) 0.0054(13) -0.0005(13)
C35 0.0222(18) 0.0180(17) 0.0183(16) -0.0011(13) 0.0072(13) -0.0022(14)
C36 0.0162(17) 0.0156(16) 0.0229(17) 0.0013(13) 0.0098(13) -0.0014(13)
C41 0.0161(16) 0.0149(16) 0.0187(16) 0.0021(12) 0.0022(13) 0.0020(13)
C42 0.0224(18) 0.0203(17) 0.0194(16) 0.0031(13) 0.0095(14) -0.0005(14)
C43 0.0229(19) 0.0177(17) 0.0271(18) -0.0013(14) 0.0099(15) -0.0041(14)
C44 0.0177(17) 0.0177(17) 0.0241(17) -0.0024(13) 0.0087(14) 0.0013(13)
C45 0.0214(18) 0.0206(17) 0.0235(17) -0.0004(13) 0.0113(14) -0.0003(14)
C46 0.0181(17) 0.0171(16) 0.0272(18) -0.0001(13) 0.0115(14) -0.0005(14)
C47 0.0243(19) 0.0216(18) 0.0251(18) -0.0050(14) 0.0104(15) -0.0011(15)
C48 0.042(2) 0.027(2) 0.036(2) -0.0124(16) 0.0161(19) -0.0150(18)
C49 0.034(2) 0.030(2) 0.031(2) -0.0084(16) 0.0150(17) 0.0004(17)
C50 0.035(2) 0.033(2) 0.027(2) -0.0069(16) -0.0001(17) 0.0051(18)
C51 0.030(2) 0.0124(15) 0.0235(17) -0.0025(13) 0.0156(15) -0.0046(14)
C52 0.0201(18) 0.0257(18) 0.0208(17) -0.0028(14) 0.0086(14) -0.0039(14)
C53 0.0217(18) 0.0206(18) 0.0251(18) -0.0011(14) 0.0081(14) 0.0035(14)
C54 0.0244(19) 0.0179(17) 0.0206(17) 0.0009(13) 0.0088(14) 0.0002(14)
C55 0.026(2) 0.031(2) 0.0274(19) 0.0019(15) 0.0129(16) 0.0081(16)
C56 0.0244(19) 0.030(2) 0.0237(18) 0.0040(15) 0.0080(15) 0.0076(16)
C57 0.028(2) 0.030(2) 0.0230(18) 0.0080(15) 0.0111(15) 0.0079(16)
C58 0.031(2) 0.071(3) 0.022(2) 0.011(2) 0.0110(17) 0.010(2)
C59 0.034(2) 0.034(2) 0.0241(18) 0.0059(16) 0.0140(16) 0.0063(17)
C60 0.059(3) 0.031(2) 0.039(2) 0.0124(18) 0.024(2) 0.010(2)
C61 0.0214(18) 0.0182(17) 0.0158(15) 0.0027(12) 0.0064(13) -0.0033(14)
C62 0.0186(18) 0.0186(17) 0.0273(18) -0.0018(13) 0.0123(14) -0.0017(14)
C63 0.0166(17) 0.0211(18) 0.0327(19) 0.0014(14) 0.0133(15) 0.0024(14)
C64 0.0223(18) 0.0154(17) 0.0328(19) -0.0001(14) 0.0163(15) 0.0020(14)
C65 0.0220(19) 0.0182(18) 0.037(2) -0.0029(15) 0.0105(16) -0.0050(14)
C66 0.0211(18) 0.0193(18) 0.0282(18) -0.0008(14) 0.0060(15) 0.0007(14)
C67 0.028(2) 0.0175(18) 0.051(2) 0.0035(16) 0.0196(19) 0.0047(16)
C68 0.085(4) 0.032(3) 0.077(4) -0.012(2) 0.036(3) 0.017(3)
C69 0.031(2) 0.027(2) 0.085(4) 0.015(2) 0.017(2) 0.0085(19)
C70 0.036(3) 0.026(2) 0.083(4) 0.016(2) 0.029(3) 0.0039(19)
Cl1 0.0669(9) 0.0781(10) 0.0555(8) -0.0176(7) 0.0157(7) 0.0151(8)
C71 0.077(4) 0.068(4) 0.061(4) 0.003(3) 0.031(3) -0.002(3)
Cl2 0.1219(15) 0.0485(8) 0.0563(9) -0.0023(6) 0.0207(9) -0.0013(8)
Cl4 0.086(5) 0.095(5) 0.052(4) -0.010(3) -0.005(3) -0.033(4)
C72 0.035(5) 0.051(6) 0.033(4) 0.000(4) 0.020(4) 0.015(4)
Cl3 0.046(2) 0.058(2) 0.041(3) -0.003(2) 0.014(2) 0.0084(18)

loop_
_atom_type_symbol
_atom_type_description
_atom_type_scat_dispersion_real
_atom_type_scat_dispersion_imag
_atom_type_scat_source
C C 0.0181 0.0091 'International Tables Vol C Tables 4.2.6.8 and 6.1.1.4'
H H 0.0000 0.0000 'International Tables Vol C Tables 4.2.6.8 and 6.1.1.4'
N N 0.0311 0.0180 'International Tables Vol C Tables 4.2.6.8 and 6.1.1.4'
O O 0.0492 0.0322 'International Tables Vol C Tables 4.2.6.8 and 6.1.1.4'
Cl Cl 0.3639 0.7018 'International Tables Vol C Tables 4.2.6.8 and 6.1.1.4'

loop_
_geom_angle_atom_site_label_1
_geom_angle_atom_site_label_2
_geom_angle_atom_site_label_3
_geom_angle
_geom_angle_site_symmetry_1
_geom_angle_site_symmetry_3
_geom_angle_publ_flag
C8 O3 C31 118.8(2) . . ?
C1 N1 C11 123.3(3) . . ?
C1 N1 C21 117.5(3) . . ?
C11 N1 C21 119.1(3) . . ?
O1 C1 N1 121.1(3) . . ?
O1 C1 C2 121.7(3) . . ?
N1 C1 C2 117.2(3) . . ?
C3 C2 C12 119.6(3) . . ?
C3 C2 C1 119.0(3) . . ?
C12 C2 C1 121.4(3) . . ?
C2 C3 C4 120.2(3) . . ?
C2 C3 H3 119.9 . . ?
C4 C3 H3 119.9 . . ?
C3 C4 C5 122.7(3) . . ?
C3 C4 H4 118.6 . . ?
C5 C4 H4 118.6 . . ?
C4 C5 C13 118.1(3) . . ?
C4 C5 C7 123.0(3) . 3_767 ?
C13 C5 C7 118.9(3) . 3_767 ?
C8 C7 C13 116.7(3) . . ?
C8 C7 C5 124.2(3) . 3_767 ?
C13 C7 C5 119.0(3) . 3_767 ?
O3 C8 C9 117.8(3) . . ?
O3 C8 C7 119.5(3) . . ?
C9 C8 C7 122.6(3) . . ?
C10 C9 C8 120.3(3) . . ?
C10 C9 H9 119.8 . . ?
C8 C9 H9 119.8 . . ?
C9 C10 C12 119.7(3) . . ?
C9 C10 C11 118.5(3) . . ?
C12 C10 C11 121.7(3) . . ?
O2 C11 N1 121.2(3) . . ?
O2 C11 C10 121.3(3) . . ?
N1 C11 C10 117.5(3) . . ?
C10 C12 C2 118.3(3) . . ?
C10 C12 C13 120.7(3) . . ?
C2 C12 C13 121.0(3) . . ?
C12 C13 C7 119.7(3) . . ?
C12 C13 C5 118.2(3) . . ?
C7 C13 C5 122.0(3) . . ?
N1 C21 C26 112.5(3) . . ?
N1 C21 C22 111.2(3) . . ?
C26 C21 C22 114.4(3) . . ?
N1 C21 H21 106.0 . . ?
C26 C21 H21 106.0 . . ?
C22 C21 H21 106.0 . . ?
C21 C22 C23 110.0(3) . . ?
C21 C22 H22A 109.7 . . ?
C23 C22 H22A 109.7 . . ?
C21 C22 H22B 109.7 . . ?
C23 C22 H22B 109.7 . . ?
H22A C22 H22B 108.2 . . ?
C24 C23 C22 110.7(3) . . ?
C24 C23 H23A 109.5 . . ?
C22 C23 H23A 109.5 . . ?
C24 C23 H23B 109.5 . . ?
C22 C23 H23B 109.5 . . ?
H23A C23 H23B 108.1 . . ?
C25 C24 C23 110.7(3) . . ?
C25 C24 H24A 109.5 . . ?
C23 C24 H24A 109.5 . . ?
C25 C24 H24B 109.5 . . ?
C23 C24 H24B 109.5 . . ?
H24A C24 H24B 108.1 . . ?
C24 C25 C26 112.6(3) . . ?
C24 C25 H25A 109.1 . . ?
C26 C25 H25A 109.1 . . ?
C24 C25 H25B 109.1 . . ?
C26 C25 H25B 109.1 . . ?
H25A C25 H25B 107.8 . . ?
C21 C26 C25 110.3(3) . . ?
C21 C26 H26A 109.6 . . ?
C25 C26 H26A 109.6 . . ?
C21 C26 H26B 109.6 . . ?
C25 C26 H26B 109.6 . . ?
H26A C26 H26B 108.1 . . ?
C36 C31 O3 120.0(3) . . ?
C36 C31 C32 122.2(3) . . ?
O3 C31 C32 117.5(3) . . ?
C33 C32 C31 117.3(3) . . ?
C33 C32 C41 120.6(3) . . ?
C31 C32 C41 121.8(3) . . ?
C34 C33 C32 122.2(3) . . ?
C34 C33 H33 118.9 . . ?
C32 C33 H33 118.9 . . ?
C33 C34 C35 118.9(3) . . ?
C33 C34 C51 120.6(3) . . ?
C35 C34 C51 120.4(3) . . ?
C34 C35 C36 121.3(3) . . ?
C34 C35 H35 119.4 . . ?
C36 C35 H35 119.4 . . ?
C35 C36 C31 118.2(3) . . ?
C35 C36 C61 119.8(3) . . ?
C31 C36 C61 122.0(3) . . ?
C46 C41 C42 118.1(3) . . ?
C46 C41 C32 123.3(3) . . ?
C42 C41 C32 118.6(3) . . ?
C43 C42 C41 120.8(3) . . ?
C43 C42 H42 119.6 . . ?
C41 C42 H42 119.6 . . ?
C44 C43 C42 121.5(3) . . ?
C44 C43 H43 119.3 . . ?
C42 C43 H43 119.3 . . ?
C43 C44 C45 116.8(3) . . ?
C43 C44 C47 123.0(3) . . ?
C45 C44 C47 120.1(3) . . ?
C46 C45 C44 121.7(3) . . ?
C46 C45 H45 119.2 . . ?
C44 C45 H45 119.2 . . ?
C41 C46 C45 121.0(3) . . ?
C41 C46 H46 119.5 . . ?
C45 C46 H46 119.5 . . ?
C48 C47 C49 108.0(3) . . ?
C48 C47 C44 112.3(3) . . ?
C49 C47 C44 110.4(3) . . ?
C48 C47 C50 108.7(3) . . ?
C49 C47 C50 109.4(3) . . ?
C44 C47 C50 108.0(3) . . ?
C47 C48 H48A 109.5 . . ?
C47 C48 H48B 109.5 . . ?
H48A C48 H48B 109.5 . . ?
C47 C48 H48C 109.5 . . ?
H48A C48 H48C 109.5 . . ?
H48B C48 H48C 109.5 . . ?
C47 C49 H49A 109.5 . . ?
C47 C49 H49B 109.5 . . ?
H49A C49 H49B 109.5 . . ?
C47 C49 H49C 109.5 . . ?
H49A C49 H49C 109.5 . . ?
H49B C49 H49C 109.5 . . ?
C47 C50 H50A 109.5 . . ?
C47 C50 H50B 109.5 . . ?
H50A C50 H50B 109.5 . . ?
C47 C50 H50C 109.5 . . ?
H50A C50 H50C 109.5 . . ?
H50B C50 H50C 109.5 . . ?
C52 C51 C56 119.3(3) . . ?
C52 C51 C34 122.2(3) . . ?
C56 C51 C34 118.5(3) . . ?
C51 C52 C53 120.3(3) . . ?
C51 C52 H52 119.8 . . ?
C53 C52 H52 119.8 . . ?
C52 C53 C54 121.9(3) . . ?
C52 C53 H53 119.1 . . ?
C54 C53 H53 119.1 . . ?
C53 C54 C55 116.9(3) . . ?
C53 C54 C57 120.3(3) . . ?
C55 C54 C57 122.8(3) . . ?
C56 C55 C54 121.5(4) . . ?
C56 C55 H55 119.3 . . ?
C54 C55 H55 119.3 . . ?
C55 C56 C51 120.2(3) . . ?
C55 C56 H56 119.9 . . ?
C51 C56 H56 119.9 . . ?
C58 C57 C59 108.2(3) . . ?
C58 C57 C54 110.3(3) . . ?
C59 C57 C54 112.2(3) . . ?
C58 C57 C60 109.8(4) . . ?
C59 C57 C60 108.4(3) . . ?
C54 C57 C60 108.1(3) . . ?
C57 C58 H58A 109.5 . . ?
C57 C58 H58B 109.5 . . ?
H58A C58 H58B 109.5 . . ?
C57 C58 H58C 109.5 . . ?
H58A C58 H58C 109.5 . . ?
H58B C58 H58C 109.5 . . ?
C57 C59 H59A 109.5 . . ?
C57 C59 H59B 109.5 . . ?
H59A C59 H59B 109.5 . . ?
C57 C59 H59C 109.5 . . ?
H59A C59 H59C 109.5 . . ?
H59B C59 H59C 109.5 . . ?
C57 C60 H60A 109.5 . . ?
C57 C60 H60B 109.5 . . ?
H60A C60 H60B 109.5 . . ?
C57 C60 H60C 109.5 . . ?
H60A C60 H60C 109.5 . . ?
H60B C60 H60C 109.5 . . ?
C62 C61 C66 118.8(3) . . ?
C62 C61 C36 120.9(3) . . ?
C66 C61 C36 120.2(3) . . ?
C61 C62 C63 121.0(3) . . ?
C61 C62 H62 119.5 . . ?
C63 C62 H62 119.5 . . ?
C62 C63 C64 121.1(3) . . ?
C62 C63 H63 119.4 . . ?
C64 C63 H63 119.4 . . ?
C63 C64 C65 117.6(3) . . ?
C63 C64 C67 122.3(3) . . ?
C65 C64 C67 120.2(3) . . ?
C66 C65 C64 121.7(3) . . ?
C66 C65 H65 119.2 . . ?
C64 C65 H65 119.2 . . ?
C65 C66 C61 119.9(3) . . ?
C65 C66 H66 120.1 . . ?
C61 C66 H66 120.1 . . ?
C70 C67 C69 108.5(4) . . ?
C70 C67 C64 109.3(3) . . ?
C69 C67 C64 112.5(3) . . ?
C70 C67 C68 109.1(4) . . ?
C69 C67 C68 109.3(4) . . ?
C64 C67 C68 108.0(4) . . ?
C67 C68 H68A 109.5 . . ?
C67 C68 H68B 109.5 . . ?
H68A C68 H68B 109.5 . . ?
C67 C68 H68C 109.5 . . ?
H68A C68 H68C 109.5 . . ?
H68B C68 H68C 109.5 . . ?
C67 C69 H69A 109.5 . . ?
C67 C69 H69B 109.5 . . ?
H69A C69 H69B 109.5 . . ?
C67 C69 H69C 109.5 . . ?
H69A C69 H69C 109.5 . . ?
H69B C69 H69C 109.5 . . ?
C67 C70 H70A 109.5 . . ?
C67 C70 H70B 109.5 . . ?
H70A C70 H70B 109.5 . . ?
C67 C70 H70C 109.5 . . ?
H70A C70 H70C 109.5 . . ?
H70B C70 H70C 109.5 . . ?
Cl2 C71 Cl1 113.1(4) . . ?
Cl2 C71 H71A 109.0 . . ?
Cl1 C71 H71A 109.0 . . ?
Cl2 C71 H71B 109.0 . . ?
Cl1 C71 H71B 109.0 . . ?
H71A C71 H71B 107.8 . . ?
Cl3 C72 Cl4 108.6(6) . . ?
Cl3 C72 H72A 110.0 . . ?
Cl4 C72 H72A 110.0 . . ?
Cl3 C72 H72B 110.0 . . ?
Cl4 C72 H72B 110.0 . . ?
H72A C72 H72B 108.3 . . ?

loop_
_geom_bond_atom_site_label_1
_geom_bond_atom_site_label_2
_geom_bond_distance
_geom_bond_site_symmetry_2
_geom_bond_publ_flag
O1 C1 1.212(5) . ?
O2 C11 1.212(4) . ?
O3 C8 1.380(4) . ?
O3 C31 1.400(4) . ?
N1 C1 1.395(5) . ?
N1 C11 1.396(5) . ?
N1 C21 1.499(4) . ?
C1 C2 1.484(5) . ?
C2 C3 1.367(5) . ?
C2 C12 1.417(5) . ?
C3 C4 1.391(5) . ?
C3 H3 0.9500 . ?
C4 C5 1.395(5) . ?
C4 H4 0.9500 . ?
C5 C13 1.439(4) . ?
C5 C7 1.468(5) 3_767 ?
C7 C8 1.412(4) . ?
C7 C13 1.431(5) . ?
C7 C5 1.468(5) 3_767 ?
C8 C9 1.395(5) . ?
C9 C10 1.372(5) . ?
C9 H9 0.9500 . ?
C10 C12 1.404(5) . ?
C10 C11 1.476(5) . ?
C12 C13 1.423(5) . ?
C21 C26 1.520(5) . ?
C21 C22 1.523(6) . ?
C21 H21 1.0000 . ?
C22 C23 1.528(5) . ?
C22 H22A 0.9900 . ?
C22 H22B 0.9900 . ?
C23 C24 1.527(6) . ?
C23 H23A 0.9900 . ?
C23 H23B 0.9900 . ?
C24 C25 1.511(6) . ?
C24 H24A 0.9900 . ?
C24 H24B 0.9900 . ?
C25 C26 1.530(5) . ?
C25 H25A 0.9900 . ?
C25 H25B 0.9900 . ?
C26 H26A 0.9900 . ?
C26 H26B 0.9900 . ?
C31 C36 1.397(5) . ?
C31 C32 1.401(5) . ?
C32 C33 1.396(5) . ?
C32 C41 1.497(5) . ?
C33 C34 1.387(5) . ?
C33 H33 0.9500 . ?
C34 C35 1.392(5) . ?
C34 C51 1.513(5) . ?
C35 C36 1.396(5) . ?
C35 H35 0.9500 . ?
C36 C61 1.502(5) . ?
C41 C46 1.379(5) . ?
C41 C42 1.396(5) . ?
C42 C43 1.390(5) . ?
C42 H42 0.9500 . ?
C43 C44 1.387(5) . ?
C43 H43 0.9500 . ?
C44 C45 1.404(5) . ?
C44 C47 1.539(5) . ?
C45 C46 1.382(5) . ?
C45 H45 0.9500 . ?
C46 H46 0.9500 . ?
C47 C48 1.528(5) . ?
C47 C49 1.536(5) . ?
C47 C50 1.539(5) . ?
C48 H48A 0.9800 . ?
C48 H48B 0.9800 . ?
C48 H48C 0.9800 . ?
C49 H49A 0.9800 . ?
C49 H49B 0.9800 . ?
C49 H49C 0.9800 . ?
C50 H50A 0.9800 . ?
C50 H50B 0.9800 . ?
C50 H50C 0.9800 . ?
C51 C52 1.363(5) . ?
C51 C56 1.398(5) . ?
C52 C53 1.390(5) . ?
C52 H52 0.9500 . ?
C53 C54 1.393(5) . ?
C53 H53 0.9500 . ?
C54 C55 1.399(5) . ?
C54 C57 1.530(5) . ?
C55 C56 1.381(5) . ?
C55 H55 0.9500 . ?
C56 H56 0.9500 . ?
C57 C58 1.522(6) . ?
C57 C59 1.527(5) . ?
C57 C60 1.540(6) . ?
C58 H58A 0.9800 . ?
C58 H58B 0.9800 . ?
C58 H58C 0.9800 . ?
C59 H59A 0.9800 . ?
C59 H59B 0.9800 . ?
C59 H59C 0.9800 . ?
C60 H60A 0.9800 . ?
C60 H60B 0.9800 . ?
C60 H60C 0.9800 . ?
C61 C62 1.375(5) . ?
C61 C66 1.397(5) . ?
C62 C63 1.389(5) . ?
C62 H62 0.9500 . ?
C63 C64 1.389(5) . ?
C63 H63 0.9500 . ?
C64 C65 1.391(5) . ?
C64 C67 1.538(5) . ?
C65 C66 1.388(5) . ?
C65 H65 0.9500 . ?
C66 H66 0.9500 . ?
C67 C70 1.524(6) . ?
C67 C69 1.526(6) . ?
C67 C68 1.548(7) . ?
C68 H68A 0.9800 . ?
C68 H68B 0.9800 . ?
C68 H68C 0.9800 . ?
C69 H69A 0.9800 . ?
C69 H69B 0.9800 . ?
C69 H69C 0.9800 . ?
C70 H70A 0.9800 . ?
C70 H70B 0.9800 . ?
C70 H70C 0.9800 . ?
Cl1 C71 1.787(7) . ?
C71 Cl2 1.703(6) . ?
C71 H71A 0.9900 . ?
C71 H71B 0.9900 . ?
Cl4 C72 1.799(12) . ?
C72 Cl3 1.682(8) . ?
C72 H72A 0.9900 . ?
C72 H72B 0.9900 . ?
